data_7160196
loop_
_publ_author_name
'Banerjee, Ankush'
'Brisco, Tiffany A.'
'Ray, Sneha'
'Datta, Arani'
'Zhang, Xiaoyu'
'Zhang, Zhen'
'Busse, Alexander A.'
'Niederstrasser, Hanspeter'
'Sumida, Krissty'
'Posner, Bruce A.'
'Wetzel, Dawn M.'
'Phillips, Margaret A.'
'Smith, Myles W.'

_publ_section_title
;
 Synthesis of the 5/5-spiroindimicin alkaloids: development of a general
 synthetic approach and biological investigations.
;
_journal_issue 48
_journal_name_full 'Organic &amp; biomolecular chemistry'
_journal_page_first 9413
_journal_page_last 9425
_journal_paper_doi 10.1039/d4ob01552e
_journal_volume 22
_journal_year 2024
_chemical_formula_moiety 'C17 H15 I N2 O6'
_chemical_formula_sum 'C17 H15 I N2 O6'
_chemical_formula_weight 470.21
_space_group_crystal_system triclinic
_space_group_IT_number 2
_space_group_name_Hall '-P 1'
_space_group_name_H-M_alt 'P -1'
_atom_sites_solution_hydrogens mixed
_audit_block_doi 10.5517/ccdc.csd.cc2g0wgv
_audit_creation_date 2023-05-23
_audit_creation_method
;
Olex2 1.5
(compiled 2021.07.19 svn.r715e62df for OlexSys, GUI svn.r6380)
;
_audit_update_record
;
2023-05-23 deposited with the CCDC.	2024-10-28 downloaded from the CCDC.
;
_cell_angle_alpha 96.120(4)
_cell_angle_beta 91.980(3)
_cell_angle_gamma 96.465(4)
_cell_formula_units_Z 4
_cell_length_a 10.8128(4)
_cell_length_b 11.8787(6)
_cell_length_c 13.9111(5)
_cell_measurement_reflns_used 10217
_cell_measurement_temperature 100.00(11)
_cell_measurement_theta_max 76.3520
_cell_measurement_theta_min 3.2090
_cell_volume 1763.33(13)
_computing_cell_refinement 'CrysAlisPro 1.171.42.88a (Rigaku OD, 2023)'
_computing_data_collection 'CrysAlisPro 1.171.42.88a (Rigaku OD, 2023)'
_computing_data_reduction 'CrysAlisPro 1.171.42.88a (Rigaku OD, 2023)'
_computing_molecular_graphics 'Shelxtl-Plus/XP, Bruker AXS, Inc. 2009'
_computing_publication_material 'Shelxtl-Plus, Bruker AXS, Inc. 2009'
_computing_structure_refinement 'SHELXL 2018/3 (Sheldrick, 2015)'
_diffrn_ambient_environment N~2~
_diffrn_ambient_temperature 100.00(11)
_diffrn_detector 'Hybrid Pixel Array Detector'
_diffrn_detector_area_resol_mean 10.0000
_diffrn_detector_type HyPix
_diffrn_measured_fraction_theta_full 0.999
_diffrn_measured_fraction_theta_max 0.956
_diffrn_measurement_details
;
List of Runs (angles in degrees, time in seconds):

  # Type    Start    End  Width  t~exp~   \w     \q     \k     \f   Frames
#--------------------------------------------------------------------------
  1  \w   -119.00 -35.00   0.50    4.50    --  -48.08 -53.00  28.00  168
  2  \w     36.00 120.00   0.50    4.50    --   48.08  53.00 172.00  168
  3  \w    -23.00  57.00   0.50    4.50    --   48.08 -53.00  28.00  160
  4  \w   -176.00 -92.00   0.50   20.00    -- -105.11 -53.00  28.00  168
  5  \w    -63.00 -33.00   0.50   20.00    -- -105.11  53.00 172.00   60
  6  \w     93.00 176.00   0.50   20.00    --  105.11  53.00 172.00  166
  7  \w    -26.00  26.00   0.50    4.50    --  -48.08  19.00 120.00  104
  8  \w    -61.00  24.00   0.50    4.50    --  -48.08  53.00 172.00  170
  9  \w    -92.00 -13.00   0.50    4.50    --  -48.08 125.00 -60.00  158
 10  \w    -25.00  20.00   0.50    4.50    --   48.08 -19.00-120.00   90
 11  \w    -24.00  39.00   0.50    4.50    --   48.08 -38.00-150.00  126
 12  \w    -25.00  20.00   0.50    4.50    --   48.08 -19.00  90.00   90
 13  \w   -174.00 -87.00   0.50   20.00    -- -105.11-125.00 150.00  174
 14  \w   -176.00 -90.00   0.50   20.00    -- -105.11 -61.00 -30.00  172
 15  \w   -111.00 -36.00   0.50   20.00    -- -105.11 125.00   0.00  150
 16  \w   -174.00 -87.00   0.50   20.00    -- -105.11-125.00  90.00  174
 17  \w   -125.00 -33.00   0.50   20.00    -- -105.11 143.00  84.79  184
 18  \w   -176.00 -90.00   0.50   20.00    -- -105.11 -61.00 -41.44  172
 19  \w   -176.00-100.00   0.50   20.00    -- -105.11 -95.00 120.00  152
 20  \w    -75.00 -33.00   0.50   20.00    -- -105.11  61.00  90.00   84
 21  \w   -109.00 -37.00   0.50   20.00    -- -105.11 115.00  52.19  144
 22  \w   -116.00 -33.00   0.50   20.00    -- -105.11  77.00 120.00  166
 23  \w   -177.00 -95.00   0.50   20.00    -- -105.11 -15.00   0.00  164
 24  \w   -111.00 -36.00   0.50   20.00    -- -105.11 125.00-120.00  150
 25  \w   -111.00 -36.00   0.50   20.00    -- -105.11 125.00 150.00  150
 26  \w    -75.00 -33.00   0.50   20.00    -- -105.11  61.00  30.00   84
 27  \w    -90.00 -35.00   0.50   20.00    -- -105.11 104.00-121.59  110
 28  \w     33.00 105.00   0.50   20.00    --  105.11 -95.00   0.00  144
 29  \w     94.00 176.00   0.50   20.00    --  105.11  45.00  30.00  164
 30  \w     33.00 105.00   0.50   20.00    --  105.11 -95.00 -60.00  144
 31  \w     36.00 112.00   0.50   20.00    --  105.11-125.00-180.00  152
 32  \w     36.00 120.00   0.50    4.50    --   48.08  52.00 125.81  168
 33  \w     35.00 120.00   0.50    4.50    --   48.08  56.00  -6.17  170
 34  \w     36.00 120.00   0.50    4.50    --   48.08  53.00 -56.93  168
 35  \w     35.00 120.00   0.50    4.50    --   48.08  54.00-150.17  170
 36  \w     35.00 120.00   0.50    4.50    --   48.08  56.00-114.34  170
;
_diffrn_measurement_device 'four-circle diffractometer'
_diffrn_measurement_device_type 'XtaLAB Synergy, Single source at home/near, HyPix'
_diffrn_measurement_method '\w scans'
_diffrn_orient_matrix_type 'CrysAlisPro convention (1999,Acta A55,543-557)'
_diffrn_orient_matrix_UB_11 -0.0463695000
_diffrn_orient_matrix_UB_12 0.1184245000
_diffrn_orient_matrix_UB_13 0.0126135000
_diffrn_orient_matrix_UB_21 -0.1122626000
_diffrn_orient_matrix_UB_22 -0.0446662000
_diffrn_orient_matrix_UB_23 -0.0702860000
_diffrn_orient_matrix_UB_31 -0.0765030000
_diffrn_orient_matrix_UB_32 -0.0350725000
_diffrn_orient_matrix_UB_33 0.0856359000
_diffrn_radiation_monochromator mirror
_diffrn_radiation_probe x-ray
_diffrn_radiation_type 'Cu K\a'
_diffrn_radiation_wavelength 1.54184
_diffrn_reflns_av_R_equivalents 0.0765
_diffrn_reflns_av_unetI/netI 0.0340
_diffrn_reflns_Laue_measured_fraction_full 0.999
_diffrn_reflns_Laue_measured_fraction_max 0.956
_diffrn_reflns_limit_h_max 13
_diffrn_reflns_limit_h_min -13
_diffrn_reflns_limit_k_max 15
_diffrn_reflns_limit_k_min -14
_diffrn_reflns_limit_l_max 17
_diffrn_reflns_limit_l_min -14
_diffrn_reflns_number 28722
_diffrn_reflns_point_group_measured_fraction_full 0.999
_diffrn_reflns_point_group_measured_fraction_max 0.956
_diffrn_reflns_theta_full 67.684
_diffrn_reflns_theta_max 77.890
_diffrn_reflns_theta_min 3.199
_diffrn_source 'micro-focus sealed X-ray tube'
_diffrn_source_type 'PhotonJet (Cu) X-ray Source'
_exptl_absorpt_coefficient_mu 14.611
_exptl_absorpt_correction_T_max 1.00000
_exptl_absorpt_correction_T_min 0.50779
_exptl_absorpt_correction_type multi-scan
_exptl_absorpt_process_details
;
CrysAlisPro 1.171.42.88a (Rigaku Oxford Diffraction, 2023)
Empirical absorption correction using spherical harmonics,
implemented in SCALE3 ABSPACK scaling algorithm.
;
_exptl_crystal_colour 'clear colourless'
_exptl_crystal_colour_lustre clear
_exptl_crystal_colour_primary colourless
_exptl_crystal_density_diffrn 1.771
_exptl_crystal_description prism
_exptl_crystal_F_000 928
_exptl_crystal_size_max 0.18
_exptl_crystal_size_mid 0.13
_exptl_crystal_size_min 0.1
_refine_diff_density_max 2.519
_refine_diff_density_min -1.428
_refine_diff_density_rms 0.171
_refine_ls_extinction_method none
_refine_ls_goodness_of_fit_ref 1.041
_refine_ls_hydrogen_treatment mixed
_refine_ls_matrix_type full
_refine_ls_number_parameters 491
_refine_ls_number_reflns 7208
_refine_ls_number_restraints 4
_refine_ls_restrained_S_all 1.041
_refine_ls_R_factor_all 0.0540
_refine_ls_R_factor_gt 0.0530
_refine_ls_shift/su_max 0.003
_refine_ls_shift/su_mean 0.000
_refine_ls_structure_factor_coef Fsqd
_refine_ls_weighting_details 'w=1/[\s^2^(Fo^2^)+(0.0895P)^2^+5.9843P] where P=(Fo^2^+2Fc^2^)/3'
_refine_ls_weighting_scheme calc
_refine_ls_wR_factor_gt 0.1424
_refine_ls_wR_factor_ref 0.1437
_reflns_Friedel_coverage 0.000
_reflns_number_gt 6969
_reflns_number_total 7208
_reflns_threshold_expression 'I > 2\s(I)'
_cod_data_source_file d4ob01552e2.cif
_cod_data_source_block 1-ab-40bx3
_cod_depositor_comments 'Adding full bibliography for 7160196--7160199.cif.'
_cod_original_cell_volume 1763.32(13)
_cod_database_code 7160196
_shelx_shelxl_version_number 2018/3
_chemical_oxdiff_formula C17H15N2O4I
_shelx_space_group_comment
;
The symmetry employed for this shelxl refinement is uniquely defined
by the following loop, which should always be used as a source of
symmetry information in preference to the above space-group names.
They are only intended as comments.
;
_olex2_refinement_description
;
1. Fixed Uiso
 At 1.2 times of:
  All C(H) groups
 At 1.5 times of:
  All C(H,H,H) groups
2. Restrained distances
 N3-H3 = N1-H1
 0.84 with sigma of 0.02
 O5-H5 = O11-H11
 0.84 with sigma of 0.02
3.a Aromatic/amide H refined with riding coordinates:
 C12(H12), C13(H13), C14(H14), C15(H15), C29(H29), C30(H30), C31(H31), C32(H32)
3.b Idealised Me refined as rotating group:
 C6(H6A,H6B,H6C), C8(H8A,H8B,H8C), C17(H17A,H17B,H17C), C23(H23A,H23B,H23C),
 C25(H25A,H25B,H25C), C34(H34A,H34B,H34C)
;
_olex2_submission_special_instructions 'No special instructions were received'
_oxdiff_exptl_absorpt_empirical_details
;
Empirical correction (ABSPACK) includes:
- Absorption correction using spherical harmonics
- Frame scaling
;
_oxdiff_exptl_absorpt_empirical_full_max 2.322
_oxdiff_exptl_absorpt_empirical_full_min 0.491

loop_
_space_group_symop_operation_xyz
'x, y, z'
'-x, -y, -z'

loop_
_atom_site_label
_atom_site_type_symbol
_atom_site_fract_x
_atom_site_fract_y
_atom_site_fract_z
_atom_site_U_iso_or_equiv
_atom_site_adp_type
_atom_site_occupancy
_atom_site_site_symmetry_order
_atom_site_calc_flag
_atom_site_refinement_flags_posn
_atom_site_refinement_flags_adp
_atom_site_refinement_flags_occupancy
_atom_site_disorder_assembly
_atom_site_disorder_group
I1 I 0.14134(3) 0.74723(3) 0.70244(2) 0.03159(12) Uani 1 1 d . . . . .
I2 I 0.35156(3) 0.72202(3) 0.20240(2) 0.03096(12) Uani 1 1 d . . . . .
O1 O -0.1058(4) 0.8589(4) 0.7862(3) 0.0456(10) Uani 1 1 d . . . . .
O2 O -0.2500(4) 0.9184(3) 0.6875(3) 0.0406(9) Uani 1 1 d . . . . .
O3 O -0.0151(4) 0.8937(3) 0.2948(3) 0.0381(8) Uani 1 1 d . . . . .
O4 O -0.2047(4) 0.8897(4) 0.3543(3) 0.0422(9) Uani 1 1 d . . . . .
O5 O 0.1591(4) 0.7738(3) 0.3450(3) 0.0384(8) Uani 1 1 d D . . . .
H5 H 0.125(6) 0.828(4) 0.325(5) 0.05(2) Uiso 1 1 d D . . . .
O6 O 0.3046(3) 0.9544(3) 0.4888(4) 0.0417(9) Uani 1 1 d . . . . .
O7 O 0.6085(4) 0.6170(4) 0.2760(3) 0.0470(10) Uani 1 1 d . . . . .
O8 O 0.7771(3) 0.6274(3) 0.1851(3) 0.0366(8) Uani 1 1 d . . . . .
O9 O 0.5385(4) 0.6599(4) -0.2181(3) 0.0416(9) Uani 1 1 d . . . . .
O10 O 0.7037(4) 0.5934(4) -0.1560(3) 0.0425(9) Uani 1 1 d . . . . .
O11 O 0.3105(3) 0.6421(3) -0.1563(3) 0.0355(8) Uani 1 1 d D . . . .
H11 H 0.379(4) 0.652(7) -0.183(5) 0.05(2) Uiso 1 1 d D . . . .
O12 O 0.1834(3) 0.5391(3) -0.0018(3) 0.0343(8) Uani 1 1 d . . . . .
N1 N -0.1251(3) 0.8819(3) 0.5315(3) 0.0248(8) Uani 1 1 d D . . . .
H1 H -0.191(5) 0.910(7) 0.522(6) 0.07(3) Uiso 1 1 d D . . . .
N2 N 0.3725(4) 0.7832(4) 0.5153(4) 0.0399(11) Uani 1 1 d . . . . .
N3 N 0.6366(3) 0.6219(3) 0.0230(3) 0.0248(8) Uani 1 1 d D . . . .
H3 H 0.709(3) 0.605(5) 0.017(4) 0.023(13) Uiso 1 1 d D . . . .
N4 N 0.1299(4) 0.7214(4) 0.0037(4) 0.0398(11) Uani 1 1 d . . . . .
C1 C -0.0779(4) 0.8555(4) 0.6169(4) 0.0242(9) Uani 1 1 d . . . . .
C2 C 0.0333(4) 0.8099(4) 0.5977(3) 0.0237(8) Uani 1 1 d . . . . .
C3 C 0.0545(4) 0.8117(4) 0.4983(3) 0.0216(8) Uani 1 1 d . . . . .
C4 C -0.0470(4) 0.8583(4) 0.4592(3) 0.0237(9) Uani 1 1 d . . . . .
C5 C -0.1420(5) 0.8767(4) 0.7074(4) 0.0331(11) Uani 1 1 d . . . . .
C6 C -0.3209(7) 0.9465(6) 0.7708(6) 0.0529(16) Uani 1 1 d . . . . .
H6A H -0.274066 1.009190 0.813246 0.079 Uiso 1 1 calc R U . . .
H6B H -0.336310 0.879631 0.806201 0.079 Uiso 1 1 calc R U . . .
H6C H -0.400673 0.969776 0.749584 0.079 Uiso 1 1 calc R U . . .
C7 C -0.0836(5) 0.8818(4) 0.3610(4) 0.0317(10) Uani 1 1 d . . . . .
C8 C -0.2534(7) 0.9189(6) 0.2625(6) 0.0574(19) Uani 1 1 d . . . . .
H8A H -0.343282 0.922503 0.265541 0.086 Uiso 1 1 calc R U . . .
H8B H -0.237702 0.860646 0.210389 0.086 Uiso 1 1 calc R U . . .
H8C H -0.211981 0.993146 0.249705 0.086 Uiso 1 1 calc R U . . .
C9 C 0.1672(4) 0.7733(4) 0.4465(4) 0.0272(9) Uani 1 1 d . . . . .
C10 C 0.2877(4) 0.8518(4) 0.4870(4) 0.0321(11) Uani 1 1 d . . . . .
C11 C 0.3217(4) 0.6688(4) 0.5058(4) 0.0326(11) Uani 1 1 d . . . . .
C12 C 0.3740(5) 0.5766(5) 0.5346(4) 0.0369(11) Uani 1 1 d . . . . .
H12 H 0.455677 0.585523 0.563945 0.044 Uiso 1 1 calc R U . . .
C13 C 0.3043(5) 0.4706(4) 0.5196(4) 0.0348(11) Uani 1 1 d . . . . .
H13 H 0.339224 0.405771 0.538126 0.042 Uiso 1 1 calc R U . . .
C14 C 0.1840(5) 0.4572(4) 0.4778(4) 0.0326(10) Uani 1 1 d . . . . .
H14 H 0.137834 0.383714 0.467843 0.039 Uiso 1 1 calc R U . . .
C15 C 0.1307(4) 0.5523(4) 0.4504(4) 0.0282(9) Uani 1 1 d . . . . .
H15 H 0.048577 0.543753 0.421860 0.034 Uiso 1 1 calc R U . . .
C16 C 0.1994(4) 0.6580(4) 0.4655(4) 0.0267(9) Uani 1 1 d . . . . .
C17 C 0.4979(5) 0.8242(5) 0.5544(7) 0.063(2) Uani 1 1 d . . . . .
H17A H 0.508461 0.907758 0.563117 0.094 Uiso 1 1 calc R U . . .
H17B H 0.558716 0.797015 0.509545 0.094 Uiso 1 1 calc R U . . .
H17C H 0.510947 0.795530 0.617061 0.094 Uiso 1 1 calc R U . . .
C18 C 0.5865(4) 0.6413(4) 0.1103(4) 0.0255(9) Uani 1 1 d . . . . .
C19 C 0.4673(4) 0.6731(4) 0.0936(3) 0.0225(8) Uani 1 1 d . . . . .
C20 C 0.4454(4) 0.6704(4) -0.0068(3) 0.0228(8) Uani 1 1 d . . . . .
C21 C 0.5545(4) 0.6384(4) -0.0491(3) 0.0237(8) Uani 1 1 d . . . . .
C22 C 0.6545(5) 0.6266(4) 0.1998(4) 0.0312(10) Uani 1 1 d . . . . .
C23 C 0.8526(6) 0.5972(5) 0.2645(5) 0.0447(14) Uani 1 1 d . . . . .
H23A H 0.836565 0.643459 0.324391 0.067 Uiso 1 1 calc R U . . .
H23B H 0.940960 0.611363 0.250802 0.067 Uiso 1 1 calc R U . . .
H23C H 0.831315 0.516274 0.271927 0.067 Uiso 1 1 calc R U . . .
C24 C 0.5943(5) 0.6311(4) -0.1494(4) 0.0341(11) Uani 1 1 d . . . . .
C25 C 0.7513(7) 0.5785(6) -0.2527(5) 0.0556(17) Uani 1 1 d . . . . .
H25A H 0.828134 0.542149 -0.250240 0.083 Uiso 1 1 calc R U . . .
H25B H 0.768810 0.653136 -0.276578 0.083 Uiso 1 1 calc R U . . .
H25C H 0.688995 0.530390 -0.296335 0.083 Uiso 1 1 calc R U . . .
C26 C 0.3260(4) 0.6944(4) -0.0589(4) 0.0286(10) Uani 1 1 d . . . . .
C27 C 0.2070(4) 0.6387(4) -0.0131(4) 0.0310(10) Uani 1 1 d . . . . .
C28 C 0.1883(5) 0.8285(4) -0.0127(5) 0.0368(12) Uani 1 1 d . . . . .
C29 C 0.1437(5) 0.9326(5) 0.0060(6) 0.0519(17) Uani 1 1 d . . . . .
H29 H 0.064795 0.938809 0.032855 0.062 Uiso 1 1 calc R U . . .
C30 C 0.2196(6) 1.0284(5) -0.0162(6) 0.0501(16) Uani 1 1 d . . . . .
H30 H 0.190535 1.101073 -0.005830 0.060 Uiso 1 1 calc R U . . .
C31 C 0.3355(6) 1.0206(5) -0.0529(5) 0.0412(13) Uani 1 1 d . . . . .
H31 H 0.385181 1.087339 -0.067254 0.049 Uiso 1 1 calc R U . . .
C32 C 0.3805(5) 0.9130(5) -0.0691(4) 0.0347(11) Uani 1 1 d . . . . .
H32 H 0.460469 0.906478 -0.093888 0.042 Uiso 1 1 calc R U . . .
C33 C 0.3063(4) 0.8193(4) -0.0483(4) 0.0295(10) Uani 1 1 d . . . . .
C34 C 0.0089(5) 0.7023(5) 0.0459(7) 0.060(2) Uani 1 1 d . . . . .
H34A H 0.009240 0.750769 0.107573 0.090 Uiso 1 1 calc R U . . .
H34B H -0.008059 0.622101 0.057140 0.090 Uiso 1 1 calc R U . . .
H34C H -0.055957 0.721296 0.001454 0.090 Uiso 1 1 calc R U . . .

loop_
_atom_site_aniso_label
_atom_site_aniso_U_11
_atom_site_aniso_U_22
_atom_site_aniso_U_33
_atom_site_aniso_U_23
_atom_site_aniso_U_13
_atom_site_aniso_U_12
I1 0.02966(18) 0.02962(18) 0.03535(19) 0.00371(12) -0.00896(13) 0.00597(12)
I2 0.02524(17) 0.03067(18) 0.03756(19) 0.00031(13) 0.00747(12) 0.00731(12)
O1 0.056(3) 0.046(2) 0.038(2) 0.0057(17) 0.0131(19) 0.0151(19)
O2 0.0294(18) 0.044(2) 0.049(2) -0.0013(17) 0.0133(16) 0.0102(16)
O3 0.045(2) 0.0351(19) 0.0341(19) 0.0063(15) -0.0010(16) 0.0016(16)
O4 0.0322(19) 0.048(2) 0.047(2) 0.0044(18) -0.0194(17) 0.0143(16)
O5 0.039(2) 0.042(2) 0.037(2) 0.0068(16) 0.0138(16) 0.0155(17)
O6 0.0187(16) 0.0268(18) 0.081(3) 0.0096(18) 0.0017(17) 0.0038(13)
O7 0.042(2) 0.060(3) 0.042(2) 0.0136(19) -0.0039(18) 0.015(2)
O8 0.0237(16) 0.0349(19) 0.050(2) 0.0030(16) -0.0112(15) 0.0056(14)
O9 0.047(2) 0.046(2) 0.0319(19) 0.0066(16) 0.0036(17) 0.0056(18)
O10 0.036(2) 0.046(2) 0.048(2) 0.0051(18) 0.0184(17) 0.0104(17)
O11 0.0307(18) 0.0385(19) 0.0362(19) -0.0001(15) -0.0105(15) 0.0061(15)
O12 0.0175(15) 0.0269(17) 0.058(2) 0.0007(15) -0.0013(15) 0.0034(13)
N1 0.0140(16) 0.0239(18) 0.037(2) 0.0020(15) -0.0020(15) 0.0052(14)
N2 0.0160(19) 0.030(2) 0.074(3) 0.008(2) -0.002(2) 0.0025(16)
N3 0.0147(17) 0.0238(18) 0.037(2) 0.0033(15) 0.0038(15) 0.0047(14)
N4 0.0163(19) 0.027(2) 0.076(3) 0.002(2) -0.002(2) 0.0066(16)
C1 0.0162(19) 0.023(2) 0.034(2) 0.0019(17) 0.0012(17) 0.0039(16)
C2 0.0168(19) 0.026(2) 0.029(2) 0.0019(17) -0.0028(16) 0.0055(16)
C3 0.0134(18) 0.022(2) 0.029(2) 0.0034(16) -0.0011(16) 0.0021(15)
C4 0.0167(19) 0.0202(19) 0.034(2) 0.0026(17) -0.0011(17) 0.0018(15)
C5 0.035(3) 0.023(2) 0.041(3) 0.0008(19) 0.011(2) 0.0020(19)
C6 0.051(4) 0.045(3) 0.066(4) 0.004(3) 0.030(3) 0.013(3)
C7 0.035(3) 0.018(2) 0.040(3) 0.0015(18) -0.010(2) 0.0035(18)
C8 0.059(4) 0.048(4) 0.063(4) 0.009(3) -0.034(3) 0.008(3)
C9 0.018(2) 0.030(2) 0.034(2) 0.0027(19) 0.0053(18) 0.0036(17)
C10 0.016(2) 0.027(2) 0.054(3) 0.010(2) 0.004(2) 0.0023(17)
C11 0.017(2) 0.029(2) 0.053(3) 0.003(2) 0.005(2) 0.0081(17)
C12 0.022(2) 0.035(3) 0.055(3) 0.006(2) 0.002(2) 0.0080(19)
C13 0.031(2) 0.030(2) 0.047(3) 0.009(2) 0.011(2) 0.011(2)
C14 0.027(2) 0.027(2) 0.043(3) 0.000(2) 0.012(2) 0.0013(18)
C15 0.021(2) 0.029(2) 0.034(2) -0.0017(18) 0.0055(18) 0.0020(17)
C16 0.020(2) 0.029(2) 0.033(2) 0.0032(18) 0.0058(18) 0.0100(17)
C17 0.020(3) 0.035(3) 0.131(7) 0.011(4) -0.019(3) 0.000(2)
C18 0.0158(19) 0.025(2) 0.036(2) 0.0011(18) 0.0015(17) 0.0052(16)
C19 0.0161(19) 0.024(2) 0.028(2) 0.0005(16) 0.0064(16) 0.0079(15)
C20 0.0130(18) 0.0213(19) 0.035(2) 0.0046(17) 0.0009(16) 0.0028(15)
C21 0.0188(19) 0.021(2) 0.031(2) 0.0024(17) 0.0005(17) 0.0042(15)
C22 0.027(2) 0.025(2) 0.042(3) 0.006(2) -0.004(2) 0.0058(18)
C23 0.035(3) 0.043(3) 0.056(4) 0.009(3) -0.021(3) 0.007(2)
C24 0.038(3) 0.023(2) 0.041(3) 0.0013(19) 0.004(2) -0.0002(19)
C25 0.059(4) 0.058(4) 0.052(4) 0.002(3) 0.028(3) 0.010(3)
C26 0.022(2) 0.029(2) 0.034(2) 0.0010(19) -0.0017(18) 0.0032(18)
C27 0.014(2) 0.032(2) 0.048(3) 0.003(2) -0.0024(19) 0.0075(17)
C28 0.019(2) 0.027(2) 0.064(4) 0.004(2) -0.006(2) 0.0068(18)
C29 0.027(3) 0.035(3) 0.094(5) 0.001(3) -0.011(3) 0.013(2)
C30 0.037(3) 0.030(3) 0.083(5) 0.005(3) -0.019(3) 0.011(2)
C31 0.041(3) 0.028(2) 0.054(3) 0.009(2) -0.018(3) -0.001(2)
C32 0.027(2) 0.036(3) 0.042(3) 0.010(2) -0.007(2) 0.005(2)
C33 0.023(2) 0.029(2) 0.036(2) 0.0029(19) -0.0092(18) 0.0060(18)
C34 0.021(3) 0.036(3) 0.123(7) 0.004(4) 0.007(3) 0.009(2)

loop_
_atom_type_symbol
_atom_type_description
_atom_type_scat_dispersion_real
_atom_type_scat_dispersion_imag
_atom_type_scat_source
C C 0.0181 0.0091 'International Tables Vol C Tables 4.2.6.8 and 6.1.1.4'
H H 0.0000 0.0000 'International Tables Vol C Tables 4.2.6.8 and 6.1.1.4'
I I -0.3257 6.8362 'International Tables Vol C Tables 4.2.6.8 and 6.1.1.4'
N N 0.0311 0.0180 'International Tables Vol C Tables 4.2.6.8 and 6.1.1.4'
O O 0.0492 0.0322 'International Tables Vol C Tables 4.2.6.8 and 6.1.1.4'

loop_
_citation_id
_citation_doi
_citation_year
1 10.1021/acs.orglett.3c03131 2023

loop_
_geom_angle_atom_site_label_1
_geom_angle_atom_site_label_2
_geom_angle_atom_site_label_3
_geom_angle
_geom_angle_site_symmetry_1
_geom_angle_site_symmetry_3
_geom_angle_publ_flag
C5 O2 C6 114.8(5) . . ?
C7 O4 C8 116.3(5) . . ?
C9 O5 H5 115(5) . . ?
C22 O8 C23 115.8(5) . . ?
C24 O10 C25 116.4(5) . . ?
C26 O11 H11 109(5) . . ?
C1 N1 H1 128(6) . . ?
C1 N1 C4 110.4(4) . . ?
C4 N1 H1 122(6) . . ?
C10 N2 C11 111.5(4) . . ?
C10 N2 C17 124.4(5) . . ?
C11 N2 C17 124.1(5) . . ?
C18 N3 H3 123(4) . . ?
C18 N3 C21 110.3(4) . . ?
C21 N3 H3 127(4) . . ?
C27 N4 C28 111.5(4) . . ?
C27 N4 C34 123.6(5) . . ?
C28 N4 C34 124.4(5) . . ?
N1 C1 C2 107.0(4) . . ?
N1 C1 C5 121.4(4) . . ?
C2 C1 C5 131.6(5) . . ?
C1 C2 I1 123.4(3) . . ?
C1 C2 C3 108.5(4) . . ?
C3 C2 I1 128.1(3) . . ?
C2 C3 C9 126.2(4) . . ?
C4 C3 C2 105.7(4) . . ?
C4 C3 C9 128.0(4) . . ?
N1 C4 C3 108.3(4) . . ?
N1 C4 C7 117.9(4) . . ?
C3 C4 C7 133.8(4) . . ?
O1 C5 O2 125.1(5) . . ?
O1 C5 C1 126.0(5) . . ?
O2 C5 C1 108.9(5) . . ?
O2 C6 H6A 109.5 . . ?
O2 C6 H6B 109.5 . . ?
O2 C6 H6C 109.5 . . ?
H6A C6 H6B 109.5 . . ?
H6A C6 H6C 109.5 . . ?
H6B C6 H6C 109.5 . . ?
O3 C7 O4 123.6(5) . . ?
O3 C7 C4 126.3(5) . . ?
O4 C7 C4 110.1(5) . . ?
O4 C8 H8A 109.5 . . ?
O4 C8 H8B 109.5 . . ?
O4 C8 H8C 109.5 . . ?
H8A C8 H8B 109.5 . . ?
H8A C8 H8C 109.5 . . ?
H8B C8 H8C 109.5 . . ?
O5 C9 C3 114.4(4) . . ?
O5 C9 C10 108.2(4) . . ?
O5 C9 C16 106.9(4) . . ?
C3 C9 C10 109.6(4) . . ?
C16 C9 C3 115.1(4) . . ?
C16 C9 C10 101.6(4) . . ?
O6 C10 N2 126.3(5) . . ?
O6 C10 C9 125.9(5) . . ?
N2 C10 C9 107.7(4) . . ?
N2 C11 C16 109.7(4) . . ?
C12 C11 N2 128.4(5) . . ?
C12 C11 C16 121.8(5) . . ?
C11 C12 H12 120.9 . . ?
C11 C12 C13 118.2(5) . . ?
C13 C12 H12 120.9 . . ?
C12 C13 H13 119.4 . . ?
C12 C13 C14 121.2(5) . . ?
C14 C13 H13 119.4 . . ?
C13 C14 H14 119.9 . . ?
C13 C14 C15 120.2(5) . . ?
C15 C14 H14 119.9 . . ?
C14 C15 H15 120.6 . . ?
C16 C15 C14 118.9(4) . . ?
C16 C15 H15 120.6 . . ?
C11 C16 C9 109.2(4) . . ?
C15 C16 C9 131.0(4) . . ?
C15 C16 C11 119.8(4) . . ?
N2 C17 H17A 109.5 . . ?
N2 C17 H17B 109.5 . . ?
N2 C17 H17C 109.5 . . ?
H17A C17 H17B 109.5 . . ?
H17A C17 H17C 109.5 . . ?
H17B C17 H17C 109.5 . . ?
N3 C18 C19 107.4(4) . . ?
N3 C18 C22 121.3(4) . . ?
C19 C18 C22 131.3(4) . . ?
C18 C19 I2 124.1(3) . . ?
C18 C19 C20 108.2(4) . . ?
C20 C19 I2 127.7(3) . . ?
C19 C20 C21 105.8(4) . . ?
C19 C20 C26 126.7(4) . . ?
C21 C20 C26 127.4(4) . . ?
N3 C21 C20 108.3(4) . . ?
N3 C21 C24 119.1(4) . . ?
C20 C21 C24 132.3(4) . . ?
O7 C22 O8 124.5(5) . . ?
O7 C22 C18 125.0(5) . . ?
O8 C22 C18 110.4(4) . . ?
O8 C23 H23A 109.5 . . ?
O8 C23 H23B 109.5 . . ?
O8 C23 H23C 109.5 . . ?
H23A C23 H23B 109.5 . . ?
H23A C23 H23C 109.5 . . ?
H23B C23 H23C 109.5 . . ?
O9 C24 O10 122.6(5) . . ?
O9 C24 C21 126.0(5) . . ?
O10 C24 C21 111.3(5) . . ?
O10 C25 H25A 109.5 . . ?
O10 C25 H25B 109.5 . . ?
O10 C25 H25C 109.5 . . ?
H25A C25 H25B 109.5 . . ?
H25A C25 H25C 109.5 . . ?
H25B C25 H25C 109.5 . . ?
O11 C26 C20 113.4(4) . . ?
O11 C26 C27 101.6(4) . . ?
O11 C26 C33 113.4(4) . . ?
C20 C26 C27 111.7(4) . . ?
C33 C26 C20 113.5(4) . . ?
C33 C26 C27 102.0(4) . . ?
O12 C27 N4 126.2(5) . . ?
O12 C27 C26 126.5(4) . . ?
N4 C27 C26 107.1(4) . . ?
C29 C28 N4 127.5(5) . . ?
C29 C28 C33 121.8(5) . . ?
C33 C28 N4 110.6(4) . . ?
C28 C29 H29 121.5 . . ?
C28 C29 C30 117.0(6) . . ?
C30 C29 H29 121.5 . . ?
C29 C30 H30 119.1 . . ?
C31 C30 C29 121.9(5) . . ?
C31 C30 H30 119.1 . . ?
C30 C31 H31 120.0 . . ?
C30 C31 C32 120.0(5) . . ?
C32 C31 H31 120.0 . . ?
C31 C32 H32 120.9 . . ?
C33 C32 C31 118.3(5) . . ?
C33 C32 H32 120.9 . . ?
C28 C33 C26 108.0(4) . . ?
C32 C33 C26 131.0(5) . . ?
C32 C33 C28 121.0(5) . . ?
N4 C34 H34A 109.5 . . ?
N4 C34 H34B 109.5 . . ?
N4 C34 H34C 109.5 . . ?
H34A C34 H34B 109.5 . . ?
H34A C34 H34C 109.5 . . ?
H34B C34 H34C 109.5 . . ?

loop_
_geom_bond_atom_site_label_1
_geom_bond_atom_site_label_2
_geom_bond_distance
_geom_bond_site_symmetry_2
_geom_bond_publ_flag
I1 C2 2.086(4) . ?
I2 C19 2.074(4) . ?
O1 C5 1.199(7) . ?
O2 C5 1.350(7) . ?
O2 C6 1.442(7) . ?
O3 C7 1.211(7) . ?
O4 C7 1.323(7) . ?
O4 C8 1.456(7) . ?
O5 H5 0.84(2) . ?
O5 C9 1.411(6) . ?
O6 C10 1.209(6) . ?
O7 C22 1.197(7) . ?
O8 C22 1.348(6) . ?
O8 C23 1.450(6) . ?
O9 C24 1.214(7) . ?
O10 C24 1.314(7) . ?
O10 C25 1.457(7) . ?
O11 H11 0.85(2) . ?
O11 C26 1.426(6) . ?
O12 C27 1.210(6) . ?
N1 H1 0.84(2) . ?
N1 C1 1.358(6) . ?
N1 C4 1.363(6) . ?
N2 C10 1.368(7) . ?
N2 C11 1.398(7) . ?
N2 C17 1.455(7) . ?
N3 H3 0.83(2) . ?
N3 C18 1.355(6) . ?
N3 C21 1.360(6) . ?
N4 C27 1.366(6) . ?
N4 C28 1.400(7) . ?
N4 C34 1.457(8) . ?
C1 C2 1.395(6) . ?
C1 C5 1.470(7) . ?
C2 C3 1.411(6) . ?
C3 C4 1.402(6) . ?
C3 C9 1.527(6) . ?
C4 C7 1.473(7) . ?
C6 H6A 0.9800 . ?
C6 H6B 0.9800 . ?
C6 H6C 0.9800 . ?
C8 H8A 0.9800 . ?
C8 H8B 0.9800 . ?
C8 H8C 0.9800 . ?
C9 C10 1.565(7) . ?
C9 C16 1.498(7) . ?
C11 C12 1.377(7) . ?
C11 C16 1.405(7) . ?
C12 H12 0.9500 . ?
C12 C13 1.385(8) . ?
C13 H13 0.9500 . ?
C13 C14 1.391(8) . ?
C14 H14 0.9500 . ?
C14 C15 1.406(7) . ?
C15 H15 0.9500 . ?
C15 C16 1.377(7) . ?
C17 H17A 0.9800 . ?
C17 H17B 0.9800 . ?
C17 H17C 0.9800 . ?
C18 C19 1.402(6) . ?
C18 C22 1.460(7) . ?
C19 C20 1.406(7) . ?
C20 C21 1.409(6) . ?
C20 C26 1.528(6) . ?
C21 C24 1.471(7) . ?
C23 H23A 0.9800 . ?
C23 H23B 0.9800 . ?
C23 H23C 0.9800 . ?
C25 H25A 0.9800 . ?
C25 H25B 0.9800 . ?
C25 H25C 0.9800 . ?
C26 C27 1.565(7) . ?
C26 C33 1.515(7) . ?
C28 C29 1.380(8) . ?
C28 C33 1.396(7) . ?
C29 H29 0.9500 . ?
C29 C30 1.395(9) . ?
C30 H30 0.9500 . ?
C30 C31 1.378(9) . ?
C31 H31 0.9500 . ?
C31 C32 1.417(8) . ?
C32 H32 0.9500 . ?
C32 C33 1.360(7) . ?
C34 H34A 0.9800 . ?
C34 H34B 0.9800 . ?
C34 H34C 0.9800 . ?

loop_
_geom_torsion_atom_site_label_1
_geom_torsion_atom_site_label_2
_geom_torsion_atom_site_label_3
_geom_torsion_atom_site_label_4
_geom_torsion
_geom_torsion_site_symmetry_1
_geom_torsion_site_symmetry_2
_geom_torsion_site_symmetry_3
_geom_torsion_site_symmetry_4
_geom_torsion_publ_flag
I1 C2 C3 C4 177.8(3) . . . . ?
I1 C2 C3 C9 -3.7(7) . . . . ?
I2 C19 C20 C21 176.3(3) . . . . ?
I2 C19 C20 C26 -5.2(7) . . . . ?
O5 C9 C10 O6 68.9(7) . . . . ?
O5 C9 C10 N2 -108.1(5) . . . . ?
O5 C9 C16 C11 110.6(5) . . . . ?
O5 C9 C16 C15 -69.7(6) . . . . ?
O11 C26 C27 O12 65.7(6) . . . . ?
O11 C26 C27 N4 -109.0(5) . . . . ?
O11 C26 C33 C28 102.6(5) . . . . ?
O11 C26 C33 C32 -75.9(7) . . . . ?
N1 C1 C2 I1 -177.0(3) . . . . ?
N1 C1 C2 C3 1.4(5) . . . . ?
N1 C1 C5 O1 -177.9(5) . . . . ?
N1 C1 C5 O2 2.9(6) . . . . ?
N1 C4 C7 O3 160.1(5) . . . . ?
N1 C4 C7 O4 -19.3(6) . . . . ?
N2 C11 C12 C13 178.5(6) . . . . ?
N2 C11 C16 C9 0.3(6) . . . . ?
N2 C11 C16 C15 -179.4(5) . . . . ?
N3 C18 C19 I2 -176.3(3) . . . . ?
N3 C18 C19 C20 1.1(5) . . . . ?
N3 C18 C22 O7 -162.4(5) . . . . ?
N3 C18 C22 O8 18.7(6) . . . . ?
N3 C21 C24 O9 -168.5(5) . . . . ?
N3 C21 C24 O10 8.5(6) . . . . ?
N4 C28 C29 C30 179.7(6) . . . . ?
N4 C28 C33 C26 1.7(6) . . . . ?
N4 C28 C33 C32 -179.7(5) . . . . ?
C1 N1 C4 C3 1.5(5) . . . . ?
C1 N1 C4 C7 180.0(4) . . . . ?
C1 C2 C3 C4 -0.5(5) . . . . ?
C1 C2 C3 C9 178.0(4) . . . . ?
C2 C1 C5 O1 1.5(9) . . . . ?
C2 C1 C5 O2 -177.7(5) . . . . ?
C2 C3 C4 N1 -0.5(5) . . . . ?
C2 C3 C4 C7 -178.8(5) . . . . ?
C2 C3 C9 O5 174.2(4) . . . . ?
C2 C3 C9 C10 -64.1(6) . . . . ?
C2 C3 C9 C16 49.7(6) . . . . ?
C3 C4 C7 O3 -21.8(8) . . . . ?
C3 C4 C7 O4 158.8(5) . . . . ?
C3 C9 C10 O6 -56.5(7) . . . . ?
C3 C9 C10 N2 126.5(5) . . . . ?
C3 C9 C16 C11 -121.1(5) . . . . ?
C3 C9 C16 C15 58.6(7) . . . . ?
C4 N1 C1 C2 -1.8(5) . . . . ?
C4 N1 C1 C5 177.8(4) . . . . ?
C4 C3 C9 O5 -7.6(7) . . . . ?
C4 C3 C9 C10 114.1(5) . . . . ?
C4 C3 C9 C16 -132.1(5) . . . . ?
C5 C1 C2 I1 3.5(7) . . . . ?
C5 C1 C2 C3 -178.1(5) . . . . ?
C6 O2 C5 O1 2.6(8) . . . . ?
C6 O2 C5 C1 -178.2(4) . . . . ?
C8 O4 C7 O3 -2.6(7) . . . . ?
C8 O4 C7 C4 176.8(5) . . . . ?
C9 C3 C4 N1 -179.1(4) . . . . ?
C9 C3 C4 C7 2.7(8) . . . . ?
C10 N2 C11 C12 -173.8(6) . . . . ?
C10 N2 C11 C16 2.7(7) . . . . ?
C10 C9 C16 C11 -2.7(5) . . . . ?
C10 C9 C16 C15 177.0(5) . . . . ?
C11 N2 C10 O6 178.6(6) . . . . ?
C11 N2 C10 C9 -4.4(7) . . . . ?
C11 C12 C13 C14 -0.9(9) . . . . ?
C12 C11 C16 C9 177.1(5) . . . . ?
C12 C11 C16 C15 -2.7(8) . . . . ?
C12 C13 C14 C15 -0.3(8) . . . . ?
C13 C14 C15 C16 0.0(7) . . . . ?
C14 C15 C16 C9 -178.3(5) . . . . ?
C14 C15 C16 C11 1.4(7) . . . . ?
C16 C9 C10 O6 -178.7(6) . . . . ?
C16 C9 C10 N2 4.2(6) . . . . ?
C16 C11 C12 C13 2.4(9) . . . . ?
C17 N2 C10 O6 1.2(11) . . . . ?
C17 N2 C10 C9 178.2(6) . . . . ?
C17 N2 C11 C12 3.6(11) . . . . ?
C17 N2 C11 C16 -179.9(7) . . . . ?
C18 N3 C21 C20 0.1(5) . . . . ?
C18 N3 C21 C24 175.0(4) . . . . ?
C18 C19 C20 C21 -1.0(5) . . . . ?
C18 C19 C20 C26 177.5(4) . . . . ?
C19 C18 C22 O7 16.5(9) . . . . ?
C19 C18 C22 O8 -162.4(5) . . . . ?
C19 C20 C21 N3 0.6(5) . . . . ?
C19 C20 C21 C24 -173.4(5) . . . . ?
C19 C20 C26 O11 -155.8(4) . . . . ?
C19 C20 C26 C27 -41.7(6) . . . . ?
C19 C20 C26 C33 73.0(6) . . . . ?
C20 C21 C24 O9 4.9(9) . . . . ?
C20 C21 C24 O10 -178.1(5) . . . . ?
C20 C26 C27 O12 -55.4(7) . . . . ?
C20 C26 C27 N4 129.8(5) . . . . ?
C20 C26 C33 C28 -126.2(5) . . . . ?
C20 C26 C33 C32 55.4(7) . . . . ?
C21 N3 C18 C19 -0.7(5) . . . . ?
C21 N3 C18 C22 178.4(4) . . . . ?
C21 C20 C26 O11 22.4(7) . . . . ?
C21 C20 C26 C27 136.5(5) . . . . ?
C21 C20 C26 C33 -108.8(5) . . . . ?
C22 C18 C19 I2 4.6(7) . . . . ?
C22 C18 C19 C20 -178.0(5) . . . . ?
C23 O8 C22 O7 9.7(7) . . . . ?
C23 O8 C22 C18 -171.4(4) . . . . ?
C25 O10 C24 O9 -4.9(8) . . . . ?
C25 O10 C24 C21 177.9(5) . . . . ?
C26 C20 C21 N3 -177.9(4) . . . . ?
C26 C20 C21 C24 8.1(8) . . . . ?
C27 N4 C28 C29 -173.1(7) . . . . ?
C27 N4 C28 C33 4.1(7) . . . . ?
C27 C26 C33 C28 -5.9(5) . . . . ?
C27 C26 C33 C32 175.7(5) . . . . ?
C28 N4 C27 O12 177.4(6) . . . . ?
C28 N4 C27 C26 -7.8(6) . . . . ?
C28 C29 C30 C31 -1.7(11) . . . . ?
C29 C28 C33 C26 179.1(6) . . . . ?
C29 C28 C33 C32 -2.3(9) . . . . ?
C29 C30 C31 C32 0.1(10) . . . . ?
C30 C31 C32 C33 0.5(8) . . . . ?
C31 C32 C33 C26 178.9(5) . . . . ?
C31 C32 C33 C28 0.6(8) . . . . ?
C33 C26 C27 O12 -177.0(5) . . . . ?
C33 C26 C27 N4 8.2(5) . . . . ?
C33 C28 C29 C30 2.7(10) . . . . ?
C34 N4 C27 O12 5.1(10) . . . . ?
C34 N4 C27 C26 179.8(6) . . . . ?
C34 N4 C28 C29 -0.8(11) . . . . ?
C34 N4 C28 C33 176.4(6) . . . . ?
